data_1529066
loop_
_publ_author_name
'Bartoloni, Marco'
'Jin, Xian'
'Marcaida, Maria Jos\'e'
'Banha, Jo\~ao'
'Dibonaventura, Ivan'
'Bongoni, Swathi'
'Bartho, Kathrin'
'Gr\"abner, Olivia'
'Sefkow, Michael'
'Darbre, Tamis'
'Reymond, Jean-Louis'

_publ_section_title
;
 Bridged bicyclic peptides as potential drug scaffolds: synthesis,
 structure, protein binding and stability
;
_journal_issue 10
_journal_name_full 'Chem. Sci.'
_journal_page_first 5473
_journal_paper_doi 10.1039/C5SC01699A
_journal_volume 6
_journal_year 2015
_chemical_absolute_configuration rm
_chemical_formula_sum 'C36 H52 N8 O9'
_chemical_formula_weight 740.86
_chemical_name_systematic
;
 ?
;
_space_group_IT_number 5
_symmetry_cell_setting monoclinic
_symmetry_space_group_name_Hall 'I 2y'
_symmetry_space_group_name_H-M 'I 1 2 1'
_atom_sites_solution_hydrogens geom
_atom_sites_solution_primary direct
_atom_sites_solution_secondary difmap
_audit_creation_date 2013-10-06T21:13:48-00:00
_audit_creation_method 'WinGX routine CIF_UPDATE'
_audit_update_record
;
2015-05-07 deposited with the CCDC.
2015-07-13 downloaded from the CCDC.
;
_cell_angle_alpha 90
_cell_angle_beta 99.408(6)
_cell_angle_gamma 90
_cell_formula_units_Z 4
_cell_length_a 16.9971(11)
_cell_length_b 9.2681(4)
_cell_length_c 25.8496(17)
_cell_measurement_reflns_used 1157
_cell_measurement_temperature 123(2)
_cell_measurement_theta_max 20.265
_cell_measurement_theta_min 2.422
_cell_volume 4017.3(4)
_computing_cell_refinement
;
        CrysAlisPro, Agilent Technologies,
        Version 1.171.36.32 (release 02-08-2013 CrysAlis171 .NET)
        (compiled Aug  2 2013,16:46:58)
;
_computing_data_collection
;
        CrysAlisPro, Agilent Technologies,
        Version 1.171.36.32 (release 02-08-2013 CrysAlis171 .NET)
        (compiled Aug  2 2013,16:46:58)
;
_computing_data_reduction
;
        CrysAlisPro, Agilent Technologies,
        Version 1.171.36.32 (release 02-08-2013 CrysAlis171 .NET)
        (compiled Aug  2 2013,16:46:58)
;
_computing_structure_refinement 'SHELXL-97 (Sheldrick, 1997)'
_diffrn_ambient_temperature 123(2)
_diffrn_detector_area_resol_mean 16.0965
_diffrn_measured_fraction_theta_full 0.893
_diffrn_measured_fraction_theta_max 0.818
_diffrn_measurement_device_type 'SuperNova, Single source at offset, Eos'
_diffrn_measurement_method '\w scans'
_diffrn_orient_matrix_UB_11 -0.0293636
_diffrn_orient_matrix_UB_12 -0.0179666
_diffrn_orient_matrix_UB_13 -0.0218397
_diffrn_orient_matrix_UB_21 0.0281605
_diffrn_orient_matrix_UB_22 0.0115479
_diffrn_orient_matrix_UB_23 -0.01702
_diffrn_orient_matrix_UB_31 0.0116002
_diffrn_orient_matrix_UB_32 -0.0734993
_diffrn_orient_matrix_UB_33 0.0026761
_diffrn_radiation_monochromator graphite
_diffrn_radiation_type MoK\a
_diffrn_radiation_wavelength 0.71073
_diffrn_reflns_av_R_equivalents 0.0843
_diffrn_reflns_av_unetI/netI 0.1664
_diffrn_reflns_limit_h_max 21
_diffrn_reflns_limit_h_min -20
_diffrn_reflns_limit_k_max 11
_diffrn_reflns_limit_k_min -11
_diffrn_reflns_limit_l_max 30
_diffrn_reflns_limit_l_min -31
_diffrn_reflns_number 12542
_diffrn_reflns_theta_full 25
_diffrn_reflns_theta_max 26.56
_diffrn_reflns_theta_min 1.56
_exptl_absorpt_coefficient_mu 0.089
_exptl_absorpt_correction_T_max 1
_exptl_absorpt_correction_T_min 0.77965
_exptl_absorpt_correction_type multi-scan
_exptl_absorpt_process_details
;
        CrysAlisPro, Agilent Technologies,
        Version 1.171.36.32 (release 02-08-2013 CrysAlis171 .NET)
        (compiled Aug  2 2013,16:46:58)
        Empirical absorption correction using spherical harmonics,
 implemented in SCALE3 ABSPACK scaling algorithm.
;
_exptl_crystal_density_diffrn 1.225
_exptl_crystal_density_method 'not measured'
_exptl_crystal_description prism
_exptl_crystal_F_000 1584
_exptl_crystal_size_max 0.2789
_exptl_crystal_size_mid 0.1267
_exptl_crystal_size_min 0.0162
_refine_diff_density_max 0.598
_refine_diff_density_min -0.33
_refine_diff_density_rms 0.082
_refine_ls_abs_structure_details 'Flack H D (1983), Acta Cryst. A39, 876-881'
_refine_ls_abs_structure_Flack 1(3)
_refine_ls_extinction_method none
_refine_ls_goodness_of_fit_ref 0.981
_refine_ls_hydrogen_treatment constr
_refine_ls_matrix_type full
_refine_ls_number_parameters 469
_refine_ls_number_reflns 6184
_refine_ls_number_restraints 5
_refine_ls_restrained_S_all 0.981
_refine_ls_R_factor_all 0.1457
_refine_ls_R_factor_gt 0.0892
_refine_ls_shift/su_max 0
_refine_ls_shift/su_mean 0
_refine_ls_structure_factor_coef Fsqd
_refine_ls_weighting_details 'calc w=1/[\s^2^(Fo^2^)+(0.1250P)^2^+0.0000P] where P=(Fo^2^+2Fc^2^)/3'
_refine_ls_weighting_scheme calc
_refine_ls_wR_factor_gt 0.2133
_refine_ls_wR_factor_ref 0.2361
_reflns_number_gt 3456
_reflns_number_total 6184
_reflns_threshold_expression >2sigma(I)
_cod_data_source_file c5sc01699a2.cif
_cod_data_source_block 13jlr007
_cod_depositor_comments 'Adding full bibliography for 1529064--1529068.cif.'
_cod_database_code 1529066

loop_
_symmetry_equiv_pos_as_xyz
'x, y, z'
'-x, y, -z'
'x+1/2, y+1/2, z+1/2'
'-x+1/2, y+1/2, -z+1/2'

loop_
_atom_site_label
_atom_site_type_symbol
_atom_site_fract_x
_atom_site_fract_y
_atom_site_fract_z
_atom_site_U_iso_or_equiv
_atom_site_adp_type
_atom_site_occupancy
_atom_site_symmetry_multiplicity
_atom_site_calc_flag
_atom_site_refinement_flags
C1 C 0.6792(8) 0.5714(16) 0.9998(4) 0.093(5) Uani 1 1 d D
H1A H 0.6475 0.5796 1.028 0.139 Uiso 1 1 calc R
H1B H 0.726 0.6346 1.0073 0.139 Uiso 1 1 calc R
H1C H 0.6968 0.4713 0.9973 0.139 Uiso 1 1 calc R
C2 C 0.6287(7) 0.6160(15) 0.9480(3) 0.083(4) Uani 1 1 d D
H2A H 0.6085 0.7159 0.9524 0.099 Uiso 1 1 calc R
C3 C 0.6771(5) 0.6187(8) 0.9033(3) 0.031(2) Uani 1 1 d D
H3A H 0.729 0.6654 0.9162 0.037 Uiso 1 1 calc R
H3B H 0.6882 0.5178 0.8942 0.037 Uiso 1 1 calc R
C4 C 0.6393(4) 0.6951(8) 0.8536(3) 0.0225(17) Uani 1 1 d D
H4 H 0.5835 0.6588 0.8433 0.027 Uiso 1 1 calc R
C5 C 0.6857(4) 0.6678(9) 0.8081(3) 0.0265(19) Uani 1 1 d .
C6 C 0.6860(4) 0.5541(9) 0.7245(3) 0.0284(19) Uani 1 1 d .
H6A H 0.6791 0.4513 0.7144 0.034 Uiso 1 1 calc R
H6B H 0.744 0.5739 0.732 0.034 Uiso 1 1 calc R
C7 C 0.6488(4) 0.6474(7) 0.6778(3) 0.0221(18) Uani 1 1 d .
C8 C 0.5540(5) 0.8346(8) 0.6429(3) 0.0271(19) Uani 1 1 d .
H8 H 0.5424 0.7697 0.6117 0.032 Uiso 1 1 calc R
C9 C 0.5994(5) 0.9631(8) 0.6271(3) 0.0243(18) Uani 1 1 d .
H9A H 0.6533 0.9323 0.6218 0.029 Uiso 1 1 calc R
H9B H 0.6056 1.0359 0.6555 0.029 Uiso 1 1 calc R
C10 C 0.5547(4) 1.0316(8) 0.5757(3) 0.0255(18) Uani 1 1 d .
H10A H 0.5607 0.9676 0.546 0.031 Uiso 1 1 calc R
H10B H 0.4972 1.037 0.5779 0.031 Uiso 1 1 calc R
C11 C 0.5837(5) 1.1812(8) 0.5645(3) 0.030(2) Uani 1 1 d .
H11A H 0.5498 1.2186 0.5325 0.036 Uiso 1 1 calc R
H11B H 0.6388 1.1732 0.5569 0.036 Uiso 1 1 calc R
C12 C 0.5834(5) 1.2914(10) 0.6087(3) 0.036(2) Uani 1 1 d .
H12A H 0.629 1.2714 0.6368 0.043 Uiso 1 1 calc R
H12B H 0.5909 1.3893 0.5949 0.043 Uiso 1 1 calc R
C13 C 0.4603(5) 1.4010(8) 0.6308(3) 0.0242(19) Uani 1 1 d .
C14 C 0.3891(5) 1.3728(9) 0.6579(3) 0.029(2) Uani 1 1 d .
H14 H 0.3667 1.4675 0.667 0.034 Uiso 1 1 calc R
C15 C 0.3260(5) 1.2941(10) 0.6192(3) 0.033(2) Uani 1 1 d .
H15A H 0.2793 1.2748 0.6358 0.05 Uiso 1 1 calc R
H15B H 0.348 1.2028 0.6089 0.05 Uiso 1 1 calc R
H15C H 0.3103 1.3544 0.5881 0.05 Uiso 1 1 calc R
C16 C 0.4645(5) 1.3318(8) 0.7441(3) 0.0242(18) Uani 1 1 d .
C17 C 0.4897(4) 1.2294(8) 0.7904(3) 0.0245(18) Uani 1 1 d .
H17 H 0.4817 1.2793 0.8234 0.029 Uiso 1 1 calc R
C18 C 0.5790(5) 1.2009(9) 0.7926(3) 0.033(2) Uani 1 1 d .
H18A H 0.6077 1.2941 0.7962 0.04 Uiso 1 1 calc R
H18B H 0.5874 1.1568 0.759 0.04 Uiso 1 1 calc R
C19 C 0.6155(5) 1.0996(8) 0.8386(3) 0.0288(19) Uani 1 1 d .
H19A H 0.6732 1.1201 0.8482 0.035 Uiso 1 1 calc R
H19B H 0.5899 1.1199 0.8696 0.035 Uiso 1 1 calc R
C20 C 0.6041(5) 0.9432(9) 0.8241(3) 0.0289(19) Uani 1 1 d .
C21 C 0.3790(5) 1.0788(10) 0.8075(3) 0.032(2) Uani 1 1 d .
C22 C 0.3901(5) 0.8302(9) 0.8479(3) 0.033(2) Uani 1 1 d .
H22A H 0.3653 0.8383 0.8799 0.04 Uiso 1 1 calc R
H22B H 0.447 0.8575 0.8565 0.04 Uiso 1 1 calc R
C23 C 0.3802(6) 0.6760(9) 0.8245(3) 0.038(2) Uani 1 1 d .
H23A H 0.4211 0.6093 0.8427 0.045 Uiso 1 1 calc R
H23B H 0.3265 0.6365 0.826 0.045 Uiso 1 1 calc R
C24 C 0.3919(5) 0.7033(8) 0.7690(3) 0.034(2) Uani 1 1 d .
H24A H 0.4493 0.7003 0.7661 0.041 Uiso 1 1 calc R
H24B H 0.3634 0.6299 0.7451 0.041 Uiso 1 1 calc R
C25 C 0.3294(4) 0.9018(8) 0.7086(3) 0.0210(17) Uani 1 1 d .
C26 C 0.3343(4) 0.8041(8) 0.6605(3) 0.0198(17) Uiso 1 1 d .
H26 H 0.3092 0.7092 0.6664 0.024 Uiso 1 1 calc R
C27 C 0.4737(5) 0.8777(8) 0.6583(3) 0.0202(17) Uani 1 1 d .
C28 C 0.2880(5) 0.8707(8) 0.6105(3) 0.0252(18) Uani 1 1 d .
H28A H 0.2331 0.8939 0.616 0.03 Uiso 1 1 calc R
H28B H 0.3141 0.9617 0.6025 0.03 Uiso 1 1 calc R
C29 C 0.2848(5) 0.7677(8) 0.5647(3) 0.0269(18) Uani 1 1 d .
C30 C 0.3327(5) 0.7840(9) 0.5276(3) 0.0300(19) Uani 1 1 d .
H30 H 0.3712 0.8593 0.532 0.036 Uiso 1 1 calc R
C31 C 0.3280(5) 0.6960(9) 0.4837(4) 0.039(2) Uani 1 1 d .
H31 H 0.3592 0.7148 0.4571 0.047 Uiso 1 1 calc R
C32 C 0.2762(5) 0.5796(8) 0.4801(3) 0.0264(19) Uani 1 1 d .
C33 C 0.2303(5) 0.5590(9) 0.5171(3) 0.032(2) Uani 1 1 d .
H33 H 0.1946 0.4795 0.514 0.038 Uiso 1 1 calc R
C34 C 0.2339(5) 0.6504(8) 0.5595(3) 0.031(2) Uani 1 1 d .
H34 H 0.2012 0.6327 0.5853 0.037 Uiso 1 1 calc R
C35 C 0.5544(11) 0.512(2) 0.9360(8) 0.166(8) Uiso 1 1 d D
H35A H 0.5216 0.5399 0.9027 0.25 Uiso 1 1 calc R
H35B H 0.5225 0.5191 0.9643 0.25 Uiso 1 1 calc R
H35C H 0.5728 0.4124 0.9335 0.25 Uiso 1 1 calc R
C36 C 0.3467(5) 0.9223(7) 0.8040(3) 0.0266(19) Uani 1 1 d .
H36 H 0.2885 0.9235 0.8061 0.032 Uiso 1 1 calc R
N2 N 0.6365(4) 0.8503(6) 0.8644(2) 0.0253(15) Uani 1 1 d .
H2 H 0.6551 0.8842 0.8958 0.03 Uiso 1 1 calc R
N3 N 0.5092(4) 1.2887(7) 0.6310(2) 0.0306(16) Uani 1 1 d .
H3 H 0.4963 1.2078 0.6454 0.037 Uiso 1 1 calc R
N4 N 0.6529(4) 0.5774(7) 0.7718(2) 0.0255(15) Uani 1 1 d .
H4A H 0.6097 0.5299 0.7764 0.031 Uiso 1 1 calc R
N5 N 0.4464(3) 1.0977(6) 0.7862(2) 0.0213(14) Uani 1 1 d .
H5 H 0.4639 1.0254 0.7692 0.026 Uiso 1 1 calc R
N7 N 0.4174(3) 0.7777(7) 0.6551(2) 0.0206(14) Uani 1 1 d .
H7 H 0.431 0.6883 0.6493 0.025 Uiso 1 1 calc R
N11 N 0.5982(3) 0.7499(7) 0.6858(2) 0.0272(16) Uani 1 1 d .
H11 H 0.5907 0.7679 0.7181 0.033 Uiso 1 1 calc R
N22 N 0.4080(4) 1.2863(7) 0.7057(2) 0.0294(16) Uani 1 1 d .
H22 H 0.3823 1.2052 0.7089 0.035 Uiso 1 1 calc R
N102 N 0.3592(4) 0.8462(6) 0.7561(2) 0.0211(14) Uani 1 1 d .
O1 O 0.5727(3) 0.8982(6) 0.7821(2) 0.0287(13) Uani 1 1 d .
O2 O 0.4974(3) 1.4529(6) 0.7436(2) 0.0340(14) Uani 1 1 d .
O3 O 0.4633(3) 1.0047(6) 0.6737(2) 0.0297(13) Uani 1 1 d .
O4 O 0.6678(3) 0.6256(6) 0.6345(2) 0.0326(14) Uani 1 1 d .
O5 O 0.2684(3) 0.4873(6) 0.4377(2) 0.0349(14) Uani 1 1 d .
H5A H 0.3006 0.5116 0.4178 0.052 Uiso 1 1 calc R
O6 O 0.2968(3) 1.0201(6) 0.7039(2) 0.0275(13) Uani 1 1 d .
O7 O 0.4697(3) 1.5171(6) 0.6115(2) 0.0327(14) Uani 1 1 d .
O55 O 0.3523(4) 1.1713(7) 0.8333(3) 0.055(2) Uani 1 1 d .
O101 O 0.7506(3) 0.7306(6) 0.8083(2) 0.0373(15) Uani 1 1 d .

loop_
_atom_site_aniso_label
_atom_site_aniso_U_11
_atom_site_aniso_U_22
_atom_site_aniso_U_33
_atom_site_aniso_U_23
_atom_site_aniso_U_13
_atom_site_aniso_U_12
C1 0.145(12) 0.105(11) 0.021(6) 0.015(6) -0.006(7) 0.003(10)
C2 0.121(11) 0.109(10) 0.020(5) 0.036(6) 0.018(6) 0.054(9)
C3 0.037(5) 0.014(4) 0.038(5) 0.007(4) -0.001(4) 0.001(4)
C4 0.021(4) 0.018(4) 0.025(4) -0.001(4) -0.009(3) -0.006(3)
C5 0.018(4) 0.029(5) 0.030(5) -0.010(4) -0.002(3) -0.008(4)
C6 0.026(4) 0.028(5) 0.028(5) 0.004(4) -0.002(4) -0.007(4)
C7 0.016(4) 0.013(4) 0.040(5) 0.003(4) 0.013(4) 0.004(3)
C8 0.039(5) 0.011(4) 0.029(5) 0.006(4) 0.000(4) 0.006(4)
C9 0.031(4) 0.013(4) 0.029(4) -0.005(4) 0.005(4) -0.003(3)
C10 0.027(4) 0.022(4) 0.026(4) 0.001(4) 0.000(4) 0.004(4)
C11 0.021(4) 0.031(5) 0.038(5) 0.009(4) 0.007(4) -0.001(4)
C12 0.036(5) 0.037(5) 0.036(5) 0.005(4) 0.008(4) 0.005(4)
C13 0.023(4) 0.011(4) 0.038(5) 0.006(4) 0.004(4) -0.003(3)
C14 0.029(5) 0.025(5) 0.029(5) 0.006(4) -0.004(4) 0.000(4)
C15 0.042(5) 0.037(5) 0.019(4) 0.005(4) 0.001(4) 0.007(4)
C16 0.025(4) 0.020(4) 0.024(4) -0.004(4) -0.006(4) -0.007(3)
C17 0.029(4) 0.009(4) 0.031(5) -0.005(3) -0.006(4) 0.003(3)
C18 0.040(5) 0.020(4) 0.038(5) -0.005(4) 0.003(4) -0.010(4)
C19 0.026(4) 0.030(5) 0.026(5) -0.007(4) -0.008(4) 0.012(4)
C20 0.033(5) 0.029(5) 0.023(5) 0.005(4) 0.001(4) 0.007(4)
C21 0.026(5) 0.049(6) 0.021(4) -0.007(4) 0.002(4) -0.017(4)
C22 0.035(5) 0.041(6) 0.021(4) 0.001(4) -0.007(4) -0.016(4)
C23 0.044(5) 0.033(5) 0.034(5) 0.020(4) 0.002(4) -0.001(4)
C24 0.047(5) 0.009(4) 0.042(5) 0.008(4) -0.007(4) 0.009(4)
C25 0.019(4) 0.018(4) 0.025(4) -0.002(4) 0.001(3) 0.004(3)
C27 0.027(4) 0.011(4) 0.022(4) -0.003(3) 0.000(3) -0.009(3)
C28 0.030(5) 0.014(4) 0.028(5) 0.001(3) -0.007(4) 0.006(4)
C29 0.036(5) 0.016(4) 0.029(5) 0.005(4) 0.008(4) 0.006(4)
C30 0.041(5) 0.022(4) 0.027(4) -0.013(4) 0.008(4) -0.010(4)
C31 0.039(5) 0.039(5) 0.039(5) -0.005(5) 0.010(4) 0.000(5)
C32 0.035(5) 0.027(4) 0.015(4) -0.009(4) -0.005(4) -0.002(4)
C33 0.034(5) 0.027(5) 0.036(5) -0.006(4) 0.009(4) -0.018(4)
C34 0.044(5) 0.028(5) 0.021(4) 0.006(4) 0.007(4) -0.017(4)
C36 0.040(5) 0.012(4) 0.029(5) -0.007(4) 0.011(4) -0.006(4)
N2 0.032(4) 0.023(4) 0.020(3) -0.003(3) 0.000(3) -0.001(3)
N3 0.040(4) 0.017(3) 0.035(4) 0.006(3) 0.009(3) -0.003(3)
N4 0.034(4) 0.017(3) 0.027(4) -0.001(3) 0.007(3) -0.003(3)
N5 0.022(3) 0.022(3) 0.020(3) -0.009(3) 0.006(3) -0.004(3)
N7 0.019(3) 0.022(3) 0.019(3) 0.004(3) -0.002(3) 0.003(3)
N11 0.031(4) 0.035(4) 0.014(3) 0.012(3) -0.001(3) 0.007(3)
N22 0.034(4) 0.020(3) 0.033(4) 0.017(3) 0.002(3) 0.010(3)
N102 0.022(3) 0.016(3) 0.024(4) 0.005(3) 0.001(3) -0.008(3)
O1 0.029(3) 0.026(3) 0.028(3) 0.000(3) -0.007(3) 0.002(2)
O2 0.023(3) 0.022(3) 0.052(4) 0.000(3) -0.008(3) 0.000(3)
O3 0.026(3) 0.030(3) 0.036(3) -0.008(3) 0.011(2) -0.007(3)
O4 0.029(3) 0.031(3) 0.039(4) 0.006(3) 0.009(3) 0.005(3)
O5 0.041(3) 0.035(3) 0.030(3) -0.011(3) 0.007(3) -0.014(3)
O6 0.028(3) 0.019(3) 0.034(3) -0.010(3) 0.002(2) 0.000(2)
O7 0.026(3) 0.021(3) 0.051(4) 0.006(3) 0.007(3) 0.002(3)
O55 0.059(4) 0.052(4) 0.064(5) -0.037(4) 0.041(4) -0.019(3)
O101 0.033(3) 0.032(3) 0.044(4) 0.007(3) -0.001(3) -0.004(3)

loop_
_atom_type_symbol
_atom_type_description
_atom_type_scat_dispersion_real
_atom_type_scat_dispersion_imag
_atom_type_scat_source
C C 0.0033 0.0016 'International Tables Vol C Tables 4.2.6.8 and 6.1.1.4'
H H 0 0 'International Tables Vol C Tables 4.2.6.8 and 6.1.1.4'
N N 0.0061 0.0033 'International Tables Vol C Tables 4.2.6.8 and 6.1.1.4'
O O 0.0106 0.006 'International Tables Vol C Tables 4.2.6.8 and 6.1.1.4'

loop_
_exptl_crystal_face_index_h
_exptl_crystal_face_index_k
_exptl_crystal_face_index_l
_exptl_crystal_face_perp_dist
1 0 -1 0.0151
-1 0 1 0.0011
1 0 3 0.0633
-1 0 -3 0.0633
-1 4 1 0.1366
1 -4 -1 0.1366

loop_
_geom_angle_atom_site_label_1
_geom_angle_atom_site_label_2
_geom_angle_atom_site_label_3
_geom_angle
C3 C2 C1 111.9(9)
C3 C2 C35 111.9(11)
C1 C2 C35 109.0(12)
C4 C3 C2 116.4(7)
N2 C4 C3 108.7(6)
N2 C4 C5 110.0(6)
C3 C4 C5 111.8(6)
O101 C5 N4 124.9(7)
O101 C5 C4 118.9(7)
N4 C5 C4 116.2(6)
N4 C6 C7 114.4(6)
O4 C7 N11 122.3(7)
O4 C7 C6 119.1(6)
N11 C7 C6 118.6(7)
N11 C8 C9 114.0(7)
N11 C8 C27 108.1(6)
C9 C8 C27 112.3(6)
C8 C9 C10 110.7(6)
C11 C10 C9 114.1(6)
C10 C11 C12 115.2(7)
N3 C12 C11 112.9(7)
O7 C13 N3 125.0(7)
O7 C13 C14 120.9(7)
N3 C13 C14 114.0(7)
N22 C14 C13 113.8(6)
N22 C14 C15 109.0(7)
C13 C14 C15 107.9(7)
O2 C16 N22 122.9(7)
O2 C16 C17 119.6(7)
N22 C16 C17 117.5(7)
N5 C17 C18 110.6(6)
N5 C17 C16 113.4(6)
C18 C17 C16 106.6(6)
C17 C18 C19 113.6(7)
C20 C19 C18 111.8(7)
O1 C20 N2 121.5(7)
O1 C20 C19 125.4(7)
N2 C20 C19 113.0(7)
O55 C21 N5 122.9(7)
O55 C21 C36 122.2(7)
N5 C21 C36 114.2(7)
C36 C22 C23 102.7(6)
C24 C23 C22 101.2(6)
N102 C24 C23 105.5(7)
O6 C25 N102 121.9(7)
O6 C25 C26 121.6(7)
N102 C25 C26 116.4(6)
N7 C26 C28 111.0(6)
N7 C26 C25 110.7(6)
C28 C26 C25 110.8(6)
O3 C27 N7 122.2(7)
O3 C27 C8 120.0(6)
N7 C27 C8 117.8(6)
C29 C28 C26 110.8(6)
C30 C29 C34 117.1(7)
C30 C29 C28 122.0(7)
C34 C29 C28 120.9(7)
C29 C30 C31 123.2(8)
C32 C31 C30 117.5(8)
C33 C32 O5 119.1(7)
C33 C32 C31 120.1(7)
O5 C32 C31 120.8(7)
C32 C33 C34 121.6(7)
C33 C34 C29 120.4(7)
N102 C36 C22 104.0(6)
N102 C36 C21 113.6(6)
C22 C36 C21 111.1(7)
C20 N2 C4 119.1(6)
C13 N3 C12 124.0(7)
C5 N4 C6 121.5(6)
C21 N5 C17 122.7(7)
C27 N7 C26 125.2(6)
C7 N11 C8 122.3(6)
C16 N22 C14 119.2(7)
C25 N102 C24 129.0(6)
C25 N102 C36 119.8(6)
C24 N102 C36 110.3(6)

loop_
_geom_bond_atom_site_label_1
_geom_bond_atom_site_label_2
_geom_bond_distance
C1 C2 1.524(12)
C2 C3 1.524(11)
C2 C35 1.580(15)
C3 C4 1.514(9)
C4 N2 1.467(9)
C4 C5 1.540(11)
C5 O101 1.247(9)
C5 N4 1.313(9)
C6 N4 1.445(9)
C6 C7 1.534(11)
C7 O4 1.233(9)
C7 N11 1.321(9)
C8 N11 1.462(9)
C8 C9 1.511(10)
C8 C27 1.536(11)
C9 C10 1.553(10)
C10 C11 1.516(11)
C11 C12 1.533(11)
C12 N3 1.472(9)
C13 O7 1.208(8)
C13 N3 1.332(10)
C13 C14 1.516(11)
C14 N22 1.463(10)
C14 C15 1.526(11)
C16 O2 1.254(8)
C16 N22 1.333(10)
C16 C17 1.532(11)
C17 N5 1.420(9)
C17 C18 1.532(11)
C18 C19 1.562(11)
C19 C20 1.502(11)
C20 O1 1.204(9)
C20 N2 1.393(10)
C21 O55 1.218(10)
C21 N5 1.361(9)
C21 C36 1.548(11)
C22 C36 1.513(11)
C22 C23 1.551(12)
C23 C24 1.503(12)
C24 N102 1.454(9)
C25 O6 1.226(8)
C25 N102 1.350(9)
C25 C26 1.552(10)
C26 N7 1.462(9)
C26 C28 1.529(10)
C27 O3 1.265(9)
C27 N7 1.325(9)
C28 C29 1.515(11)
C29 C30 1.365(10)
C29 C34 1.382(11)
C30 C31 1.390(11)
C31 C32 1.386(11)
C32 C33 1.342(10)
C32 O5 1.381(9)
C33 C34 1.379(11)
C36 N102 1.471(9)
